data_4317151
loop_
_publ_author_name
'Sara S. Rocks'
'William W. Brennessel'
'Timothy E. Machonkin'
'Patrick L. Holland'

_publ_section_title
;
 Solution and Structural Characterization of Iron(II) Complexes with
 Ortho-Halogenated Phenolates: Insights Into Potential Substrate Binding
 Modes in Hydroquinone Dioxygenases
;
_journal_name_full 'Inorganic Chemistry'
_journal_page_first 10914
_journal_page_last 10929
_journal_paper_doi 10.1021/ic101377u
_journal_volume 49
_journal_year 2010
_chemical_formula_moiety 'C40 H45 Cl Fe N3 O2, C F3 O3 S, 2(C4 H8 O)'
_chemical_formula_sum 'C49 H61 Cl F3 Fe N3 O7 S'
_chemical_formula_weight 984.37
_chemical_name_common holssr14
_chemical_name_systematic
; 
 ? 
;
_space_group_IT_number 2
_symmetry_cell_setting triclinic
_symmetry_space_group_name_Hall '-P 1'
_symmetry_space_group_name_H-M 'P -1'
_atom_sites_solution_hydrogens geom
_atom_sites_solution_primary direct
_atom_sites_solution_secondary difmap
_audit_creation_method SHELXL-97
_cell_angle_alpha 81.558(1)
_cell_angle_beta 84.955(1)
_cell_angle_gamma 84.044(1)
_cell_formula_units_Z 2
_cell_length_a 10.2579(6)
_cell_length_b 11.6864(7)
_cell_length_c 20.0868(13)
_cell_measurement_reflns_used 7021
_cell_measurement_temperature 100.0(1)
_cell_measurement_theta_max 37.72
_cell_measurement_theta_min 2.52
_cell_volume 2362.5(3)
_computing_cell_refinement 'SAINT (Bruker, 2007)'
_computing_data_collection 'APEX2 (Bruker, 2007)'
_computing_data_reduction 'SAINT (Bruker, 2007)'
_computing_molecular_graphics 'SHELXTL (Sheldrick, 2008)'
_computing_publication_material 'SHELXTL (Sheldrick, 2008)'
_computing_structure_refinement 'SHELXL-97 (Sheldrick, 2008)'
_computing_structure_solution 'SIR97 (Altomare et al., 1999)'
_diffrn_ambient_temperature 100.0(1)
_diffrn_measured_fraction_theta_full 0.986
_diffrn_measured_fraction_theta_max 0.986
_diffrn_measurement_device_type 'Bruker SMART APEX II CCD Platform'
_diffrn_measurement_method 'area detector, \w scans per \f'
_diffrn_radiation_monochromator graphite
_diffrn_radiation_source 'fine-focus sealed tube'
_diffrn_radiation_type MoK\a
_diffrn_radiation_wavelength 0.71073
_diffrn_reflns_av_R_equivalents 0.0340
_diffrn_reflns_av_sigmaI/netI 0.0481
_diffrn_reflns_limit_h_max 16
_diffrn_reflns_limit_h_min -16
_diffrn_reflns_limit_k_max 18
_diffrn_reflns_limit_k_min -18
_diffrn_reflns_limit_l_max 32
_diffrn_reflns_limit_l_min -32
_diffrn_reflns_number 51242
_diffrn_reflns_theta_full 34.97
_diffrn_reflns_theta_max 34.97
_diffrn_reflns_theta_min 1.77
_diffrn_standards_number 0
_exptl_absorpt_coefficient_mu 0.486
_exptl_absorpt_correction_T_max 0.8840
_exptl_absorpt_correction_T_min 0.8444
_exptl_absorpt_correction_type multi-scan
_exptl_absorpt_process_details 'SADABS (Sheldrick, 2007)'
_exptl_crystal_colour yellow-orange
_exptl_crystal_density_diffrn 1.384
_exptl_crystal_density_method 'not measured'
_exptl_crystal_description block
_exptl_crystal_F_000 1036
_exptl_crystal_size_max 0.36
_exptl_crystal_size_mid 0.30
_exptl_crystal_size_min 0.26
_refine_diff_density_max 0.802
_refine_diff_density_min -0.535
_refine_diff_density_rms 0.072
_refine_ls_extinction_method none
_refine_ls_goodness_of_fit_ref 1.005
_refine_ls_hydrogen_treatment constr
_refine_ls_matrix_type full
_refine_ls_number_parameters 512
_refine_ls_number_reflns 20481
_refine_ls_number_restraints 16
_refine_ls_restrained_S_all 1.005
_refine_ls_R_factor_all 0.0629
_refine_ls_R_factor_gt 0.0461
_refine_ls_shift/su_max 0.014
_refine_ls_shift/su_mean 0.000
_refine_ls_structure_factor_coef Fsqd
_refine_ls_weighting_details 'calc w=1/[\s^2^(Fo^2^)+(0.0687P)^2^+0.0000P] where P=(Fo^2^+2Fc^2^)/3'
_refine_ls_weighting_scheme calc
_refine_ls_wR_factor_gt 0.1176
_refine_ls_wR_factor_ref 0.1247
_reflns_number_gt 14732
_reflns_number_total 20481
_reflns_threshold_expression >2sigma(I)
_cod_data_source_file ic101377u_si_002_4.cif
_cod_data_source_block 4
_cod_database_code 4317151

loop_
_symmetry_equiv_pos_as_xyz
'x, y, z'
'-x, -y, -z'

loop_
_atom_site_label
_atom_site_type_symbol
_atom_site_fract_x
_atom_site_fract_y
_atom_site_fract_z
_atom_site_U_iso_or_equiv
_atom_site_adp_type
_atom_site_occupancy
_atom_site_symmetry_multiplicity
_atom_site_calc_flag
_atom_site_refinement_flags
_atom_site_disorder_assembly
_atom_site_disorder_group
Fe1 Fe 0.133416(15) 0.167087(14) 0.218157(8) 0.01537(4) Uani 1 1 d D . .
N1 N 0.00412(9) 0.08301(8) 0.16703(5) 0.01779(17) Uani 1 1 d . A .
N2 N -0.02816(9) 0.16356(9) 0.29602(5) 0.01975(18) Uani 1 1 d . A .
N3 N 0.05952(9) 0.33509(8) 0.17322(5) 0.01653(17) Uani 1 1 d . A .
C1 C -0.13063(11) 0.14039(10) 0.16044(6) 0.0189(2) Uani 1 1 d . . .
H1A H -0.1768 0.0971 0.1316 0.023 Uiso 1 1 calc R A .
C2 C -0.20648(11) 0.13449(11) 0.22970(6) 0.0224(2) Uani 1 1 d . A .
H2A H -0.3007 0.1572 0.2233 0.027 Uiso 1 1 calc R . .
H2B H -0.1984 0.0531 0.2522 0.027 Uiso 1 1 calc R . .
C3 C -0.15980(11) 0.21204(11) 0.27595(6) 0.0204(2) Uani 1 1 d . . .
H3A H -0.2218 0.2117 0.3173 0.024 Uiso 1 1 calc R A .
C4 C -0.15495(11) 0.33707(11) 0.24088(6) 0.0203(2) Uani 1 1 d . A .
H4A H -0.1099 0.3806 0.2694 0.024 Uiso 1 1 calc R . .
H4B H -0.2462 0.3736 0.2381 0.024 Uiso 1 1 calc R . .
C5 C -0.08548(10) 0.35033(10) 0.16980(6) 0.01774(19) Uani 1 1 d . . .
H5A H -0.1096 0.4311 0.1475 0.021 Uiso 1 1 calc R A .
C6 C -0.12900(11) 0.26582(10) 0.12643(6) 0.0191(2) Uani 1 1 d . A .
H6A H -0.2184 0.2940 0.1128 0.023 Uiso 1 1 calc R . .
H6B H -0.0694 0.2672 0.0848 0.023 Uiso 1 1 calc R . .
C7 C 0.03156(11) -0.00995(10) 0.14001(6) 0.0195(2) Uani 1 1 d . . .
H7A H -0.0315 -0.0318 0.1135 0.023 Uiso 1 1 calc R A .
C8 C 0.15421(11) -0.08425(10) 0.14769(6) 0.0198(2) Uani 1 1 d . A .
C9 C 0.20882(13) -0.10560(11) 0.21024(7) 0.0258(2) Uani 1 1 d . . .
H9A H 0.1673 -0.0696 0.2470 0.031 Uiso 1 1 calc R A .
C10 C 0.32321(15) -0.17904(12) 0.21893(8) 0.0325(3) Uani 1 1 d . A .
H10A H 0.3596 -0.1939 0.2616 0.039 Uiso 1 1 calc R . .
C11 C 0.38377(15) -0.23049(12) 0.16503(9) 0.0333(3) Uani 1 1 d . . .
H11A H 0.4624 -0.2805 0.1705 0.040 Uiso 1 1 calc R A .
C12 C 0.32962(13) -0.20908(11) 0.10285(7) 0.0273(3) Uani 1 1 d . A .
H12A H 0.3727 -0.2443 0.0661 0.033 Uiso 1 1 calc R . .
C13 C 0.21408(12) -0.13749(10) 0.09312(6) 0.0214(2) Uani 1 1 d . . .
C14 C 0.15808(13) -0.11614(11) 0.02536(6) 0.0249(2) Uani 1 1 d . A .
H14A H 0.2111 -0.1635 -0.0053 0.037 Uiso 1 1 calc R . .
H14B H 0.1592 -0.0338 0.0070 0.037 Uiso 1 1 calc R . .
H14C H 0.0674 -0.1373 0.0302 0.037 Uiso 1 1 calc R . .
C15 C -0.01182(12) 0.11717(11) 0.35677(6) 0.0205(2) Uani 1 1 d . . .
H15A H 0.0726 0.0783 0.3647 0.025 Uiso 1 1 calc R A .
C16 C -0.10781(12) 0.11638(11) 0.41638(6) 0.0212(2) Uani 1 1 d . A .
C17 C -0.15606(13) 0.22050(12) 0.43928(7) 0.0276(3) Uani 1 1 d . . .
H17A H -0.1330 0.2921 0.4144 0.033 Uiso 1 1 calc R A .
C18 C -0.23742(15) 0.22057(15) 0.49811(8) 0.0357(3) Uani 1 1 d . A .
H18A H -0.2701 0.2919 0.5135 0.043 Uiso 1 1 calc R . .
C19 C -0.27071(15) 0.11640(16) 0.53421(7) 0.0365(3) Uani 1 1 d . . .
H19A H -0.3253 0.1159 0.5750 0.044 Uiso 1 1 calc R A .
C20 C -0.22478(14) 0.01338(14) 0.51118(7) 0.0320(3) Uani 1 1 d . A .
H20A H -0.2500 -0.0576 0.5360 0.038 Uiso 1 1 calc R . .
C21 C -0.14198(13) 0.01051(12) 0.45224(6) 0.0248(2) Uani 1 1 d . . .
C22 C -0.09430(17) -0.10225(13) 0.42802(9) 0.0366(3) Uani 1 1 d . A .
H22A H -0.1276 -0.1662 0.4599 0.055 Uiso 1 1 calc R . .
H22B H 0.0020 -0.1111 0.4247 0.055 Uiso 1 1 calc R . .
H22C H -0.1260 -0.1034 0.3835 0.055 Uiso 1 1 calc R . .
C23 C 0.11943(11) 0.42195(10) 0.14376(6) 0.01826(19) Uani 1 1 d . . .
H23A H 0.0681 0.4851 0.1204 0.022 Uiso 1 1 calc R A .
C24 C 0.26077(11) 0.43141(10) 0.14329(6) 0.01758(19) Uani 1 1 d . A .
C25 C 0.32899(12) 0.38303(10) 0.19920(6) 0.0208(2) Uani 1 1 d . . .
H25A H 0.2844 0.3398 0.2365 0.025 Uiso 1 1 calc R A .
C26 C 0.46101(12) 0.39705(11) 0.20114(7) 0.0237(2) Uani 1 1 d . A .
H26A H 0.5069 0.3633 0.2394 0.028 Uiso 1 1 calc R . .
C27 C 0.52561(12) 0.46085(11) 0.14666(7) 0.0229(2) Uani 1 1 d . . .
H27A H 0.6161 0.4712 0.1475 0.027 Uiso 1 1 calc R A .
C28 C 0.45783(12) 0.50953(10) 0.09086(6) 0.0206(2) Uani 1 1 d . A .
H28A H 0.5032 0.5527 0.0538 0.025 Uiso 1 1 calc R . .
C29 C 0.32523(11) 0.49674(9) 0.08782(6) 0.01797(19) Uani 1 1 d . . .
C30 C 0.25470(13) 0.55065(11) 0.02697(6) 0.0235(2) Uani 1 1 d . A .
H30A H 0.3133 0.5984 -0.0039 0.035 Uiso 1 1 calc R . .
H30B H 0.1766 0.5995 0.0411 0.035 Uiso 1 1 calc R . .
H30C H 0.2281 0.4893 0.0040 0.035 Uiso 1 1 calc R . .
O1 O 0.26545(13) 0.11673(19) 0.28092(8) 0.0202(3) Uani 0.9089(8) 1 d PD A 1
C31 C 0.32121(13) 0.15468(13) 0.32895(7) 0.0211(3) Uani 0.9089(8) 1 d PD A 1
C32 C 0.26507(15) 0.25013(13) 0.36179(7) 0.0264(3) Uani 0.9089(8) 1 d PD A 1
H32 H 0.1836 0.2894 0.3487 0.032 Uiso 0.9089(8) 1 calc PR A 1
C33 C 0.32595(19) 0.28664(15) 0.41188(9) 0.0365(4) Uani 0.9089(8) 1 d PD A 1
H33 H 0.2858 0.3505 0.4328 0.044 Uiso 0.9089(8) 1 calc PR A 1
C34 C 0.4448(2) 0.23227(18) 0.43250(10) 0.0440(4) Uani 0.9089(8) 1 d PD A 1
H34 H 0.4859 0.2585 0.4673 0.053 Uiso 0.9089(8) 1 calc PR A 1
C35 C 0.50280(17) 0.13962(17) 0.40195(9) 0.0362(4) Uani 0.9089(8) 1 d PD A 1
H35 H 0.5844 0.1016 0.4158 0.043 Uiso 0.9089(8) 1 calc PR A 1
C36 C 0.44266(13) 0.10188(14) 0.35126(7) 0.0265(3) Uani 0.9089(8) 1 d PD A 1
Cl1 Cl 0.51711(3) -0.01675(4) 0.314842(19) 0.03229(9) Uani 0.9089(8) 1 d P A 1
O1' O 0.2481(18) 0.106(2) 0.2879(9) 0.0202(3) Uani 0.0911(8) 1 d PD A 5
C31' C 0.3474(8) 0.1194(9) 0.3213(5) 0.0211(3) Uani 0.0911(8) 1 d PGD A 5
C32' C 0.4567(10) 0.0386(8) 0.3198(5) 0.0264(3) Uani 0.0911(8) 1 d PGD A 5
H32' H 0.4617 -0.0196 0.2910 0.032 Uiso 0.0911(8) 1 calc PR A 5
C33' C 0.5586(8) 0.0429(9) 0.3603(6) 0.0365(4) Uani 0.0911(8) 1 d PGD A 5
H33' H 0.6333 -0.0123 0.3593 0.044 Uiso 0.0911(8) 1 calc PR A 5
C34' C 0.5512(10) 0.1280(11) 0.4025(6) 0.0362(4) Uani 0.0911(8) 1 d PGD A 5
H34' H 0.6209 0.1310 0.4302 0.043 Uiso 0.0911(8) 1 calc PR A 5
C35' C 0.4420(11) 0.2089(10) 0.4040(6) 0.0440(4) Uani 0.0911(8) 1 d PGD A 5
H35' H 0.4370 0.2671 0.4328 0.053 Uiso 0.0911(8) 1 calc PR A 5
C36' C 0.3401(9) 0.2046(8) 0.3635(5) 0.0265(3) Uani 0.0911(8) 1 d PGD A 5
Cl1' Cl 0.2016(4) 0.3018(4) 0.3707(2) 0.03229(9) Uani 0.0911(8) 1 d P A 5
O2 O 0.28922(8) 0.15747(7) 0.13601(4) 0.01955(16) Uani 1 1 d . A .
C37 C 0.42424(12) 0.11325(12) 0.14709(7) 0.0241(2) Uani 1 1 d . . .
H37A H 0.4307 0.0285 0.1623 0.029 Uiso 1 1 calc R A .
H37B H 0.4588 0.1523 0.1815 0.029 Uiso 1 1 calc R . .
C38 C 0.49954(13) 0.14027(14) 0.07924(7) 0.0303(3) Uani 1 1 d . A .
H38A H 0.5778 0.0842 0.0742 0.036 Uiso 1 1 calc R . .
H38B H 0.5273 0.2200 0.0725 0.036 Uiso 1 1 calc R . .
C39 C 0.39767(13) 0.12777(14) 0.03069(7) 0.0307(3) Uani 1 1 d . . .
H39A H 0.4186 0.1704 -0.0147 0.037 Uiso 1 1 calc R A .
H39B H 0.3909 0.0452 0.0268 0.037 Uiso 1 1 calc R . .
C40 C 0.27305(12) 0.18163(11) 0.06418(6) 0.0220(2) Uani 1 1 d . A .
H40A H 0.2618 0.2664 0.0493 0.026 Uiso 1 1 calc R . .
H40B H 0.1954 0.1465 0.0530 0.026 Uiso 1 1 calc R . .
S1 S 0.82599(3) 0.72784(3) 0.111856(19) 0.02854(7) Uani 1 1 d . . .
O3 O 0.95747(14) 0.67356(12) 0.11081(9) 0.0664(5) Uani 1 1 d . . .
O4 O 0.72528(14) 0.66005(11) 0.09783(7) 0.0509(3) Uani 1 1 d . . .
O5 O 0.81583(11) 0.84665(9) 0.08042(6) 0.0344(2) Uani 1 1 d . . .
C41 C 0.78960(18) 0.74014(16) 0.20101(9) 0.0420(4) Uani 1 1 d . . .
F1 F 0.67299(13) 0.79132(14) 0.21364(7) 0.0710(4) Uani 1 1 d . . .
F2 F 0.87352(13) 0.80217(12) 0.22384(6) 0.0620(3) Uani 1 1 d . . .
F3 F 0.79559(15) 0.63484(12) 0.23810(7) 0.0759(4) Uani 1 1 d . . .

loop_
_atom_site_aniso_label
_atom_site_aniso_U_11
_atom_site_aniso_U_22
_atom_site_aniso_U_33
_atom_site_aniso_U_23
_atom_site_aniso_U_13
_atom_site_aniso_U_12
Fe1 0.01262(7) 0.01909(8) 0.01360(7) 0.00082(5) -0.00150(5) -0.00157(5)
N1 0.0149(4) 0.0193(4) 0.0185(4) 0.0005(3) -0.0011(3) -0.0027(3)
N2 0.0154(4) 0.0249(5) 0.0175(4) 0.0015(4) -0.0006(3) -0.0016(3)
N3 0.0139(4) 0.0185(4) 0.0168(4) -0.0015(3) -0.0004(3) -0.0013(3)
C1 0.0138(4) 0.0222(5) 0.0209(5) -0.0011(4) -0.0028(4) -0.0040(4)
C2 0.0145(5) 0.0267(6) 0.0248(5) 0.0015(4) -0.0003(4) -0.0042(4)
C3 0.0126(4) 0.0282(6) 0.0182(5) 0.0016(4) 0.0010(4) -0.0006(4)
C4 0.0155(5) 0.0242(5) 0.0199(5) -0.0011(4) 0.0003(4) 0.0010(4)
C5 0.0133(4) 0.0200(5) 0.0190(5) 0.0004(4) -0.0025(4) -0.0003(4)
C6 0.0163(5) 0.0226(5) 0.0179(5) 0.0009(4) -0.0042(4) -0.0018(4)
C7 0.0191(5) 0.0192(5) 0.0200(5) 0.0000(4) -0.0015(4) -0.0055(4)
C8 0.0193(5) 0.0159(5) 0.0240(5) 0.0003(4) -0.0017(4) -0.0042(4)
C9 0.0302(6) 0.0213(5) 0.0257(6) -0.0005(4) -0.0060(5) -0.0026(5)
C10 0.0355(7) 0.0243(6) 0.0379(7) 0.0002(5) -0.0158(6) 0.0002(5)
C11 0.0285(7) 0.0222(6) 0.0494(9) -0.0034(6) -0.0117(6) 0.0025(5)
C12 0.0255(6) 0.0194(5) 0.0367(7) -0.0045(5) -0.0004(5) -0.0012(4)
C13 0.0225(5) 0.0151(5) 0.0265(6) -0.0006(4) -0.0006(4) -0.0054(4)
C14 0.0271(6) 0.0234(6) 0.0241(6) -0.0028(4) -0.0006(5) -0.0037(5)
C15 0.0181(5) 0.0245(5) 0.0176(5) 0.0002(4) 0.0005(4) -0.0015(4)
C16 0.0196(5) 0.0261(6) 0.0164(5) 0.0018(4) 0.0006(4) -0.0025(4)
C17 0.0264(6) 0.0285(6) 0.0268(6) -0.0032(5) 0.0033(5) -0.0028(5)
C18 0.0301(7) 0.0453(9) 0.0323(7) -0.0139(6) 0.0052(6) -0.0008(6)
C19 0.0284(7) 0.0577(10) 0.0207(6) -0.0016(6) 0.0052(5) -0.0030(6)
C20 0.0263(6) 0.0446(8) 0.0208(6) 0.0093(5) 0.0024(5) -0.0059(6)
C21 0.0226(5) 0.0281(6) 0.0216(5) 0.0042(4) -0.0011(4) -0.0032(4)
C22 0.0406(8) 0.0271(7) 0.0396(8) 0.0022(6) 0.0012(6) -0.0042(6)
C23 0.0173(5) 0.0186(5) 0.0179(5) 0.0002(4) -0.0008(4) -0.0011(4)
C24 0.0170(5) 0.0165(4) 0.0188(5) 0.0002(4) -0.0015(4) -0.0030(4)
C25 0.0197(5) 0.0217(5) 0.0202(5) 0.0019(4) -0.0022(4) -0.0046(4)
C26 0.0213(5) 0.0233(5) 0.0261(6) 0.0013(4) -0.0063(4) -0.0033(4)
C27 0.0162(5) 0.0208(5) 0.0313(6) -0.0010(4) -0.0023(4) -0.0030(4)
C28 0.0185(5) 0.0171(5) 0.0249(5) 0.0002(4) 0.0027(4) -0.0031(4)
C29 0.0187(5) 0.0151(4) 0.0191(5) 0.0001(4) 0.0004(4) -0.0018(4)
C30 0.0241(6) 0.0230(5) 0.0212(5) 0.0038(4) -0.0005(4) -0.0032(4)
O1 0.0155(6) 0.0285(6) 0.0157(5) 0.0008(4) -0.0022(5) -0.0019(4)
C31 0.0170(6) 0.0280(7) 0.0171(5) 0.0053(5) -0.0032(4) -0.0057(5)
C32 0.0253(7) 0.0298(7) 0.0225(6) 0.0073(5) -0.0059(5) -0.0073(5)
C33 0.0460(10) 0.0320(8) 0.0340(8) -0.0030(6) -0.0118(7) -0.0107(7)
C34 0.0501(11) 0.0485(10) 0.0387(10) -0.0044(8) -0.0236(8) -0.0144(8)
C35 0.0265(8) 0.0497(10) 0.0326(7) 0.0051(7) -0.0156(7) -0.0082(7)
C36 0.0175(6) 0.0364(7) 0.0234(6) 0.0071(5) -0.0047(5) -0.0057(5)
Cl1 0.01985(15) 0.0432(2) 0.02953(17) 0.00388(15) -0.00040(12) 0.00358(14)
O1' 0.0155(6) 0.0285(6) 0.0157(5) 0.0008(4) -0.0022(5) -0.0019(4)
C31' 0.0170(6) 0.0280(7) 0.0171(5) 0.0053(5) -0.0032(4) -0.0057(5)
C32' 0.0253(7) 0.0298(7) 0.0225(6) 0.0073(5) -0.0059(5) -0.0073(5)
C33' 0.0460(10) 0.0320(8) 0.0340(8) -0.0030(6) -0.0118(7) -0.0107(7)
C34' 0.0265(8) 0.0497(10) 0.0326(7) 0.0051(7) -0.0156(7) -0.0082(7)
C35' 0.0501(11) 0.0485(10) 0.0387(10) -0.0044(8) -0.0236(8) -0.0144(8)
C36' 0.0175(6) 0.0364(7) 0.0234(6) 0.0071(5) -0.0047(5) -0.0057(5)
Cl1' 0.01985(15) 0.0432(2) 0.02953(17) 0.00388(15) -0.00040(12) 0.00358(14)
O2 0.0164(4) 0.0245(4) 0.0165(4) -0.0012(3) 0.0014(3) -0.0005(3)
C37 0.0169(5) 0.0271(6) 0.0263(6) -0.0010(5) 0.0014(4) 0.0006(4)
C38 0.0202(6) 0.0457(8) 0.0257(6) -0.0087(6) 0.0052(5) -0.0073(5)
C39 0.0219(6) 0.0485(8) 0.0241(6) -0.0147(6) 0.0056(5) -0.0070(5)
C40 0.0233(5) 0.0260(6) 0.0164(5) -0.0027(4) 0.0021(4) -0.0034(4)
S1 0.03002(16) 0.01932(14) 0.03491(17) 0.00010(12) 0.00431(13) -0.00699(12)
O3 0.0448(8) 0.0427(7) 0.0978(12) 0.0070(8) 0.0243(8) 0.0117(6)
O4 0.0718(9) 0.0426(7) 0.0445(7) -0.0075(5) 0.0027(6) -0.0382(6)
O5 0.0442(6) 0.0239(5) 0.0370(5) 0.0062(4) -0.0171(5) -0.0140(4)
C41 0.0411(9) 0.0472(9) 0.0377(8) 0.0055(7) -0.0041(7) -0.0193(7)
F1 0.0479(7) 0.1044(11) 0.0653(8) -0.0376(8) 0.0142(6) -0.0076(7)
F2 0.0744(8) 0.0790(8) 0.0379(6) 0.0095(5) -0.0203(5) -0.0435(7)
F3 0.0993(11) 0.0671(8) 0.0551(7) 0.0295(6) -0.0011(7) -0.0365(8)

loop_
_atom_type_symbol
_atom_type_description
_atom_type_scat_dispersion_real
_atom_type_scat_dispersion_imag
_atom_type_scat_source
C C 0.0033 0.0016 'International Tables Vol C Tables 4.2.6.8 and 6.1.1.4'
H H 0.0000 0.0000 'International Tables Vol C Tables 4.2.6.8 and 6.1.1.4'
N N 0.0061 0.0033 'International Tables Vol C Tables 4.2.6.8 and 6.1.1.4'
O O 0.0106 0.0060 'International Tables Vol C Tables 4.2.6.8 and 6.1.1.4'
F F 0.0171 0.0103 'International Tables Vol C Tables 4.2.6.8 and 6.1.1.4'
S S 0.1246 0.1234 'International Tables Vol C Tables 4.2.6.8 and 6.1.1.4'
Cl Cl 0.1484 0.1585 'International Tables Vol C Tables 4.2.6.8 and 6.1.1.4'
Fe Fe 0.3463 0.8444 'International Tables Vol C Tables 4.2.6.8 and 6.1.1.4'

loop_
_geom_angle_atom_site_label_1
_geom_angle_atom_site_label_2
_geom_angle_atom_site_label_3
_geom_angle
_geom_angle_site_symmetry_1
_geom_angle_site_symmetry_3
_geom_angle_publ_flag
O1' Fe1 O1 7.4(7) . . ?
O1' Fe1 N3 136.1(8) . . ?
O1 Fe1 N3 132.22(7) . . ?
O1' Fe1 N1 131.0(7) . . ?
O1 Fe1 N1 135.49(7) . . ?
N3 Fe1 N1 92.28(4) . . ?
O1' Fe1 N2 87.6(7) . . ?
O1 Fe1 N2 94.03(6) . . ?
N3 Fe1 N2 91.08(4) . . ?
N1 Fe1 N2 83.16(4) . . ?
O1' Fe1 O2 94.2(8) . . ?
O1 Fe1 O2 88.11(6) . . ?
N3 Fe1 O2 91.05(3) . . ?
N1 Fe1 O2 91.93(3) . . ?
N2 Fe1 O2 174.73(4) . . ?
C7 N1 C1 116.33(10) . . ?
C7 N1 Fe1 127.09(8) . . ?
C1 N1 Fe1 116.56(7) . . ?
C15 N2 C3 120.49(10) . . ?
C15 N2 Fe1 121.64(8) . . ?
C3 N2 Fe1 117.82(7) . . ?
C23 N3 C5 114.47(9) . . ?
C23 N3 Fe1 130.97(8) . . ?
C5 N3 Fe1 114.28(7) . . ?
N1 C1 C6 111.52(9) . . ?
N1 C1 C2 110.14(9) . . ?
C6 C1 C2 110.80(10) . . ?
N1 C1 H1A 108.1 . . ?
C6 C1 H1A 108.1 . . ?
C2 C1 H1A 108.1 . . ?
C3 C2 C1 114.06(10) . . ?
C3 C2 H2A 108.7 . . ?
C1 C2 H2A 108.7 . . ?
C3 C2 H2B 108.7 . . ?
C1 C2 H2B 108.7 . . ?
H2A C2 H2B 107.6 . . ?
N2 C3 C2 108.39(10) . . ?
N2 C3 C4 110.21(9) . . ?
C2 C3 C4 111.37(10) . . ?
N2 C3 H3A 108.9 . . ?
C2 C3 H3A 108.9 . . ?
C4 C3 H3A 108.9 . . ?
C3 C4 C5 115.35(10) . . ?
C3 C4 H4A 108.4 . . ?
C5 C4 H4A 108.4 . . ?
C3 C4 H4B 108.4 . . ?
C5 C4 H4B 108.4 . . ?
H4A C4 H4B 107.5 . . ?
N3 C5 C6 110.47(9) . . ?
N3 C5 C4 110.60(9) . . ?
C6 C5 C4 112.04(9) . . ?
N3 C5 H5A 107.9 . . ?
C6 C5 H5A 107.9 . . ?
C4 C5 H5A 107.9 . . ?
C1 C6 C5 115.15(9) . . ?
C1 C6 H6A 108.5 . . ?
C5 C6 H6A 108.5 . . ?
C1 C6 H6B 108.5 . . ?
C5 C6 H6B 108.5 . . ?
H6A C6 H6B 107.5 . . ?
N1 C7 C8 123.67(10) . . ?
N1 C7 H7A 118.2 . . ?
C8 C7 H7A 118.2 . . ?
C9 C8 C13 120.32(11) . . ?
C9 C8 C7 119.75(11) . . ?
C13 C8 C7 119.88(11) . . ?
C10 C9 C8 120.44(13) . . ?
C10 C9 H9A 119.8 . . ?
C8 C9 H9A 119.8 . . ?
C11 C10 C9 119.52(13) . . ?
C11 C10 H10A 120.2 . . ?
C9 C10 H10A 120.2 . . ?
C10 C11 C12 120.02(13) . . ?
C10 C11 H11A 120.0 . . ?
C12 C11 H11A 120.0 . . ?
C11 C12 C13 121.60(13) . . ?
C11 C12 H12A 119.2 . . ?
C13 C12 H12A 119.2 . . ?
C12 C13 C8 118.08(12) . . ?
C12 C13 C14 120.32(12) . . ?
C8 C13 C14 121.59(11) . . ?
C13 C14 H14A 109.5 . . ?
C13 C14 H14B 109.5 . . ?
H14A C14 H14B 109.5 . . ?
C13 C14 H14C 109.5 . . ?
H14A C14 H14C 109.5 . . ?
H14B C14 H14C 109.5 . . ?
N2 C15 C16 128.21(11) . . ?
N2 C15 H15A 115.9 . . ?
C16 C15 H15A 115.9 . . ?
C17 C16 C21 120.30(12) . . ?
C17 C16 C15 119.79(11) . . ?
C21 C16 C15 119.74(11) . . ?
C18 C17 C16 120.48(13) . . ?
C18 C17 H17A 119.8 . . ?
C16 C17 H17A 119.8 . . ?
C19 C18 C17 119.64(14) . . ?
C19 C18 H18A 120.2 . . ?
C17 C18 H18A 120.2 . . ?
C20 C19 C18 120.03(13) . . ?
C20 C19 H19A 120.0 . . ?
C18 C19 H19A 120.0 . . ?
C19 C20 C21 121.63(14) . . ?
C19 C20 H20A 119.2 . . ?
C21 C20 H20A 119.2 . . ?
C20 C21 C16 117.91(13) . . ?
C20 C21 C22 120.62(13) . . ?
C16 C21 C22 121.46(12) . . ?
C21 C22 H22A 109.5 . . ?
C21 C22 H22B 109.5 . . ?
H22A C22 H22B 109.5 . . ?
C21 C22 H22C 109.5 . . ?
H22A C22 H22C 109.5 . . ?
H22B C22 H22C 109.5 . . ?
N3 C23 C24 125.13(10) . . ?
N3 C23 H23A 117.4 . . ?
C24 C23 H23A 117.4 . . ?
C25 C24 C29 120.23(10) . . ?
C25 C24 C23 120.20(10) . . ?
C29 C24 C23 119.43(10) . . ?
C26 C25 C24 120.91(11) . . ?
C26 C25 H25A 119.5 . . ?
C24 C25 H25A 119.5 . . ?
C27 C26 C25 119.34(11) . . ?
C27 C26 H26A 120.3 . . ?
C25 C26 H26A 120.3 . . ?
C26 C27 C28 119.94(11) . . ?
C26 C27 H27A 120.0 . . ?
C28 C27 H27A 120.0 . . ?
C27 C28 C29 121.73(11) . . ?
C27 C28 H28A 119.1 . . ?
C29 C28 H28A 119.1 . . ?
C28 C29 C24 117.85(10) . . ?
C28 C29 C30 120.47(10) . . ?
C24 C29 C30 121.68(10) . . ?
C29 C30 H30A 109.5 . . ?
C29 C30 H30B 109.5 . . ?
H30A C30 H30B 109.5 . . ?
C29 C30 H30C 109.5 . . ?
H30A C30 H30C 109.5 . . ?
H30B C30 H30C 109.5 . . ?
C31 O1 Fe1 139.99(18) . . ?
O1 C31 C36 121.22(16) . . ?
O1 C31 C32 123.25(15) . . ?
C36 C31 C32 115.53(13) . . ?
C33 C32 C31 121.47(14) . . ?
C33 C32 H32 119.3 . . ?
C31 C32 H32 119.3 . . ?
C32 C33 C34 121.25(17) . . ?
C32 C33 H33 119.4 . . ?
C34 C33 H33 119.4 . . ?
C35 C34 C33 119.21(16) . . ?
C35 C34 H34 120.4 . . ?
C33 C34 H34 120.4 . . ?
C34 C35 C36 120.22(15) . . ?
C34 C35 H35 119.9 . . ?
C36 C35 H35 119.9 . . ?
C35 C36 C31 122.32(16) . . ?
C35 C36 Cl1 119.01(12) . . ?
C31 C36 Cl1 118.66(11) . . ?
C31' O1' Fe1 148.7(15) . . ?
O1' C31' C32' 118.6(13) . . ?
O1' C31' C36' 121.1(13) . . ?
C32' C31' C36' 120.0 . . ?
C31' C32' C33' 120.0 . . ?
C31' C32' H32' 120.0 . . ?
C33' C32' H32' 120.0 . . ?
C32' C33' C34' 120.0 . . ?
C32' C33' H33' 120.0 . . ?
C34' C33' H33' 120.0 . . ?
C33' C34' C35' 120.0 . . ?
C33' C34' H34' 120.0 . . ?
C35' C34' H34' 120.0 . . ?
C34' C35' C36' 120.0 . . ?
C34' C35' H35' 120.0 . . ?
C36' C35' H35' 120.0 . . ?
C35' C36' C31' 120.0 . . ?
C35' C36' Cl1' 118.4(6) . . ?
C31' C36' Cl1' 121.5(6) . . ?
C40 O2 C37 109.65(9) . . ?
C40 O2 Fe1 126.76(7) . . ?
C37 O2 Fe1 123.31(7) . . ?
O2 C37 C38 105.03(10) . . ?
O2 C37 H37A 110.7 . . ?
C38 C37 H37A 110.7 . . ?
O2 C37 H37B 110.7 . . ?
C38 C37 H37B 110.7 . . ?
H37A C37 H37B 108.8 . . ?
C37 C38 C39 101.84(10) . . ?
C37 C38 H38A 111.4 . . ?
C39 C38 H38A 111.4 . . ?
C37 C38 H38B 111.4 . . ?
C39 C38 H38B 111.4 . . ?
H38A C38 H38B 109.3 . . ?
C40 C39 C38 102.09(10) . . ?
C40 C39 H39A 111.4 . . ?
C38 C39 H39A 111.4 . . ?
C40 C39 H39B 111.4 . . ?
C38 C39 H39B 111.4 . . ?
H39A C39 H39B 109.2 . . ?
O2 C40 C39 105.39(10) . . ?
O2 C40 H40A 110.7 . . ?
C39 C40 H40A 110.7 . . ?
O2 C40 H40B 110.7 . . ?
C39 C40 H40B 110.7 . . ?
H40A C40 H40B 108.8 . . ?
O3 S1 O4 116.96(10) . . ?
O3 S1 O5 113.77(8) . . ?
O4 S1 O5 115.24(8) . . ?
O3 S1 C41 102.01(10) . . ?
O4 S1 C41 102.94(8) . . ?
O5 S1 C41 103.08(8) . . ?
F1 C41 F2 106.01(17) . . ?
F1 C41 F3 107.38(15) . . ?
F2 C41 F3 107.86(15) . . ?
F1 C41 S1 112.62(13) . . ?
F2 C41 S1 112.04(12) . . ?
F3 C41 S1 110.65(14) . . ?

loop_
_geom_bond_atom_site_label_1
_geom_bond_atom_site_label_2
_geom_bond_distance
_geom_bond_site_symmetry_2
_geom_bond_publ_flag
Fe1 O1' 1.917(5) . ?
Fe1 O1 1.9202(9) . ?
Fe1 N3 2.1296(10) . ?
Fe1 N1 2.1414(10) . ?
Fe1 N2 2.1758(10) . ?
Fe1 O2 2.2007(8) . ?
N1 C7 1.2793(15) . ?
N1 C1 1.4804(14) . ?
N2 C15 1.2782(15) . ?
N2 C3 1.4755(15) . ?
N3 C23 1.2835(15) . ?
N3 C5 1.4860(14) . ?
C1 C6 1.5247(16) . ?
C1 C2 1.5291(17) . ?
C1 H1A 1.0000 . ?
C2 C3 1.5262(18) . ?
C2 H2A 0.9900 . ?
C2 H2B 0.9900 . ?
C3 C4 1.5298(17) . ?
C3 H3A 1.0000 . ?
C4 C5 1.5328(16) . ?
C4 H4A 0.9900 . ?
C4 H4B 0.9900 . ?
C5 C6 1.5316(16) . ?
C5 H5A 1.0000 . ?
C6 H6A 0.9900 . ?
C6 H6B 0.9900 . ?
C7 C8 1.4591(16) . ?
C7 H7A 0.9500 . ?
C8 C9 1.3990(17) . ?
C8 C13 1.4031(17) . ?
C9 C10 1.3881(19) . ?
C9 H9A 0.9500 . ?
C10 C11 1.384(2) . ?
C10 H10A 0.9500 . ?
C11 C12 1.390(2) . ?
C11 H11A 0.9500 . ?
C12 C13 1.3892(17) . ?
C12 H12A 0.9500 . ?
C13 C14 1.5009(18) . ?
C14 H14A 0.9800 . ?
C14 H14B 0.9800 . ?
C14 H14C 0.9800 . ?
C15 C16 1.4815(17) . ?
C15 H15A 0.9500 . ?
C16 C17 1.3916(18) . ?
C16 C21 1.3986(18) . ?
C17 C18 1.386(2) . ?
C17 H17A 0.9500 . ?
C18 C19 1.381(2) . ?
C18 H18A 0.9500 . ?
C19 C20 1.376(2) . ?
C19 H19A 0.9500 . ?
C20 C21 1.3977(19) . ?
C20 H20A 0.9500 . ?
C21 C22 1.492(2) . ?
C22 H22A 0.9800 . ?
C22 H22B 0.9800 . ?
C22 H22C 0.9800 . ?
C23 C24 1.4645(16) . ?
C23 H23A 0.9500 . ?
C24 C25 1.3929(16) . ?
C24 C29 1.4096(16) . ?
C25 C26 1.3855(17) . ?
C25 H25A 0.9500 . ?
C26 C27 1.3885(18) . ?
C26 H26A 0.9500 . ?
C27 C28 1.3896(18) . ?
C27 H27A 0.9500 . ?
C28 C29 1.3914(16) . ?
C28 H28A 0.9500 . ?
C29 C30 1.4997(16) . ?
C30 H30A 0.9800 . ?
C30 H30B 0.9800 . ?
C30 H30C 0.9800 . ?
O1 C31 1.315(2) . ?
C31 C36 1.4111(19) . ?
C31 C32 1.424(2) . ?
C32 C33 1.370(2) . ?
C32 H32 0.9500 . ?
C33 C34 1.383(3) . ?
C33 H33 0.9500 . ?
C34 C35 1.379(3) . ?
C34 H34 0.9500 . ?
C35 C36 1.382(2) . ?
C35 H35 0.9500 . ?
C36 Cl1 1.7379(17) . ?
O1' C31' 1.301(11) . ?
C31' C32' 1.3900 . ?
C31' C36' 1.3900 . ?
C32' C33' 1.3900 . ?
C32' H32' 0.9500 . ?
C33' C34' 1.3900 . ?
C33' H33' 0.9500 . ?
C34' C35' 1.3900 . ?
C34' H34' 0.9500 . ?
C35' C36' 1.3900 . ?
C35' H35' 0.9500 . ?
C36' Cl1' 1.734(9) . ?
O2 C40 1.4498(14) . ?
O2 C37 1.4515(14) . ?
C37 C38 1.5143(18) . ?
C37 H37A 0.9900 . ?
C37 H37B 0.9900 . ?
C38 C39 1.5221(19) . ?
C38 H38A 0.9900 . ?
C38 H38B 0.9900 . ?
C39 C40 1.5128(18) . ?
C39 H39A 0.9900 . ?
C39 H39B 0.9900 . ?
C40 H40A 0.9900 . ?
C40 H40B 0.9900 . ?
S1 O3 1.4294(14) . ?
S1 O4 1.4356(12) . ?
S1 O5 1.4358(10) . ?
S1 C41 1.8203(18) . ?
C41 F1 1.302(2) . ?
C41 F2 1.332(2) . ?
C41 F3 1.340(2) . ?

loop_
_geom_torsion_atom_site_label_1
_geom_torsion_atom_site_label_2
_geom_torsion_atom_site_label_3
_geom_torsion_atom_site_label_4
_geom_torsion
_geom_torsion_site_symmetry_1
_geom_torsion_site_symmetry_2
_geom_torsion_site_symmetry_3
_geom_torsion_site_symmetry_4
_geom_torsion_publ_flag
O1' Fe1 N1 C7 -49.1(11) . . . . ?
O1 Fe1 N1 C7 -41.07(14) . . . . ?
N3 Fe1 N1 C7 139.33(10) . . . . ?
N2 Fe1 N1 C7 -129.86(10) . . . . ?
O2 Fe1 N1 C7 48.20(10) . . . . ?
O1' Fe1 N1 C1 132.8(10) . . . . ?
O1 Fe1 N1 C1 140.84(10) . . . . ?
N3 Fe1 N1 C1 -38.77(8) . . . . ?
N2 Fe1 N1 C1 52.04(8) . . . . ?
O2 Fe1 N1 C1 -129.90(8) . . . . ?
O1' Fe1 N2 C15 -7.3(8) . . . . ?
O1 Fe1 N2 C15 -10.94(12) . . . . ?
N3 Fe1 N2 C15 -143.41(10) . . . . ?
N1 Fe1 N2 C15 124.42(10) . . . . ?
O2 Fe1 N2 C15 102.8(4) . . . . ?
O1' Fe1 N2 C3 175.4(8) . . . . ?
O1 Fe1 N2 C3 171.75(11) . . . . ?
N3 Fe1 N2 C3 39.29(9) . . . . ?
N1 Fe1 N2 C3 -52.88(9) . . . . ?
O2 Fe1 N2 C3 -74.5(4) . . . . ?
O1' Fe1 N3 C23 57.1(11) . . . . ?
O1 Fe1 N3 C23 48.30(14) . . . . ?
N1 Fe1 N3 C23 -132.07(10) . . . . ?
N2 Fe1 N3 C23 144.73(11) . . . . ?
O2 Fe1 N3 C23 -40.09(10) . . . . ?
O1' Fe1 N3 C5 -129.4(11) . . . . ?
O1 Fe1 N3 C5 -138.19(10) . . . . ?
N1 Fe1 N3 C5 41.43(8) . . . . ?
N2 Fe1 N3 C5 -41.77(8) . . . . ?
O2 Fe1 N3 C5 133.41(7) . . . . ?
C7 N1 C1 C6 -122.94(11) . . . . ?
Fe1 N1 C1 C6 55.37(11) . . . . ?
C7 N1 C1 C2 113.62(11) . . . . ?
Fe1 N1 C1 C2 -68.08(10) . . . . ?
N1 C1 C2 C3 70.85(12) . . . . ?
C6 C1 C2 C3 -53.02(13) . . . . ?
C15 N2 C3 C2 -110.27(13) . . . . ?
Fe1 N2 C3 C2 67.07(11) . . . . ?
C15 N2 C3 C4 127.63(12) . . . . ?
Fe1 N2 C3 C4 -55.04(12) . . . . ?
C1 C2 C3 N2 -69.43(12) . . . . ?
C1 C2 C3 C4 51.97(13) . . . . ?
N2 C3 C4 C5 71.87(13) . . . . ?
C2 C3 C4 C5 -48.45(13) . . . . ?
C23 N3 C5 C6 112.98(11) . . . . ?
Fe1 N3 C5 C6 -61.63(10) . . . . ?
C23 N3 C5 C4 -122.39(11) . . . . ?
Fe1 N3 C5 C4 63.00(10) . . . . ?
C3 C4 C5 N3 -77.66(12) . . . . ?
C3 C4 C5 C6 46.07(13) . . . . ?
N1 C1 C6 C5 -72.35(12) . . . . ?
C2 C1 C6 C5 50.72(13) . . . . ?
N3 C5 C6 C1 76.44(12) . . . . ?
C4 C5 C6 C1 -47.36(13) . . . . ?
C1 N1 C7 C8 -173.23(10) . . . . ?
Fe1 N1 C7 C8 8.67(17) . . . . ?
N1 C7 C8 C9 39.90(17) . . . . ?
N1 C7 C8 C13 -142.55(12) . . . . ?
C13 C8 C9 C10 0.40(19) . . . . ?
C7 C8 C9 C10 177.94(12) . . . . ?
C8 C9 C10 C11 0.5(2) . . . . ?
C9 C10 C11 C12 -0.4(2) . . . . ?
C10 C11 C12 C13 -0.7(2) . . . . ?
C11 C12 C13 C8 1.57(19) . . . . ?
C11 C12 C13 C14 -179.97(12) . . . . ?
C9 C8 C13 C12 -1.43(17) . . . . ?
C7 C8 C13 C12 -178.96(11) . . . . ?
C9 C8 C13 C14 -179.86(11) . . . . ?
C7 C8 C13 C14 2.60(17) . . . . ?
C3 N2 C15 C16 -8.4(2) . . . . ?
Fe1 N2 C15 C16 174.33(10) . . . . ?
N2 C15 C16 C17 -63.35(19) . . . . ?
N2 C15 C16 C21 121.35(15) . . . . ?
C21 C16 C17 C18 0.6(2) . . . . ?
C15 C16 C17 C18 -174.68(13) . . . . ?
C16 C17 C18 C19 0.0(2) . . . . ?
C17 C18 C19 C20 -1.0(2) . . . . ?
C18 C19 C20 C21 1.4(2) . . . . ?
C19 C20 C21 C16 -0.8(2) . . . . ?
C19 C20 C21 C22 -179.53(14) . . . . ?
C17 C16 C21 C20 -0.23(19) . . . . ?
C15 C16 C21 C20 175.04(12) . . . . ?
C17 C16 C21 C22 178.54(13) . . . . ?
C15 C16 C21 C22 -6.19(19) . . . . ?
C5 N3 C23 C24 176.26(11) . . . . ?
Fe1 N3 C23 C24 -10.25(17) . . . . ?
N3 C23 C24 C25 -34.03(18) . . . . ?
N3 C23 C24 C29 150.40(12) . . . . ?
C29 C24 C25 C26 -0.65(18) . . . . ?
C23 C24 C25 C26 -176.19(11) . . . . ?
C24 C25 C26 C27 0.38(19) . . . . ?
C25 C26 C27 C28 -0.20(19) . . . . ?
C26 C27 C28 C29 0.30(19) . . . . ?
C27 C28 C29 C24 -0.55(17) . . . . ?
C27 C28 C29 C30 179.80(11) . . . . ?
C25 C24 C29 C28 0.71(17) . . . . ?
C23 C24 C29 C28 176.29(10) . . . . ?
C25 C24 C29 C30 -179.64(11) . . . . ?
C23 C24 C29 C30 -4.06(17) . . . . ?
O1' Fe1 O1 C31 -99(7) . . . . ?
N3 Fe1 O1 C31 25.9(2) . . . . ?
N1 Fe1 O1 C31 -153.53(14) . . . . ?
N2 Fe1 O1 C31 -69.19(17) . . . . ?
O2 Fe1 O1 C31 115.64(17) . . . . ?
Fe1 O1 C31 C36 -161.84(13) . . . . ?
Fe1 O1 C31 C32 18.2(2) . . . . ?
O1 C31 C32 C33 179.64(15) . . . . ?
C36 C31 C32 C33 -0.4(2) . . . . ?
C31 C32 C33 C34 0.1(3) . . . . ?
C32 C33 C34 C35 0.0(3) . . . . ?
C33 C34 C35 C36 0.1(3) . . . . ?
C34 C35 C36 C31 -0.3(3) . . . . ?
C34 C35 C36 Cl1 -178.90(14) . . . . ?
O1 C31 C36 C35 -179.55(15) . . . . ?
C32 C31 C36 C35 0.5(2) . . . . ?
O1 C31 C36 Cl1 -0.97(19) . . . . ?
C32 C31 C36 Cl1 179.03(10) . . . . ?
O1 Fe1 O1' C31' 32(4) . . . . ?
N3 Fe1 O1' C31' -30(5) . . . . ?
N1 Fe1 O1' C31' 163(3) . . . . ?
N2 Fe1 O1' C31' -119(4) . . . . ?
O2 Fe1 O1' C31' 66(4) . . . . ?
Fe1 O1' C31' C32' -120(3) . . . . ?
Fe1 O1' C31' C36' 67(4) . . . . ?
O1' C31' C32' C33' -173.3(14) . . . . ?
C36' C31' C32' C33' 0.0 . . . . ?
C31' C32' C33' C34' 0.0 . . . . ?
C32' C33' C34' C35' 0.0 . . . . ?
C33' C34' C35' C36' 0.0 . . . . ?
C34' C35' C36' C31' 0.0 . . . . ?
C34' C35' C36' Cl1' 176.3(8) . . . . ?
O1' C31' C36' C35' 173.2(14) . . . . ?
C32' C31' C36' C35' 0.0 . . . . ?
O1' C31' C36' Cl1' -3.0(13) . . . . ?
C32' C31' C36' Cl1' -176.2(9) . . . . ?
O1' Fe1 O2 C40 174.4(8) . . . . ?
O1 Fe1 O2 C40 178.60(11) . . . . ?
N3 Fe1 O2 C40 -49.19(9) . . . . ?
N1 Fe1 O2 C40 43.13(9) . . . . ?
N2 Fe1 O2 C40 64.6(4) . . . . ?
O1' Fe1 O2 C37 1.1(8) . . . . ?
O1 Fe1 O2 C37 5.27(11) . . . . ?
N3 Fe1 O2 C37 137.48(9) . . . . ?
N1 Fe1 O2 C37 -130.20(9) . . . . ?
N2 Fe1 O2 C37 -108.7(4) . . . . ?
C40 O2 C37 C38 14.32(13) . . . . ?
Fe1 O2 C37 C38 -171.35(8) . . . . ?
O2 C37 C38 C39 -33.50(14) . . . . ?
C37 C38 C39 C40 39.52(14) . . . . ?
C37 O2 C40 C39 11.10(13) . . . . ?
Fe1 O2 C40 C39 -162.99(8) . . . . ?
C38 C39 C40 O2 -31.65(14) . . . . ?
O3 S1 C41 F1 178.25(13) . . . . ?
O4 S1 C41 F1 -60.11(15) . . . . ?
O5 S1 C41 F1 60.05(14) . . . . ?
O3 S1 C41 F2 58.85(15) . . . . ?
O4 S1 C41 F2 -179.52(14) . . . . ?
O5 S1 C41 F2 -59.35(15) . . . . ?
O3 S1 C41 F3 -61.56(14) . . . . ?
O4 S1 C41 F3 60.07(14) . . . . ?
O5 S1 C41 F3 -179.76(12) . . . . ?
